data_7133640
loop_
_publ_author_name
'Gearing, Hayden B.'
'S&#xf6;hnel, Tilo'
'Young, Paul'
'Lisboa, Lynn'
'Wright, L. James'
'Crowley, James D.'
'Hartinger, Christian G.'

_publ_section_title
;
 Modulating the guest binding ability within mixed-coordination geometry
 [Pd(&#x3bc;-L)<sub>4</sub>RuCl<sub>2</sub>]<sup>2+</sup> and
 [Pd(&#x3bc;-L)<sub>4</sub>Pt]<sup>4+</sup> cage architectures.
;
_journal_issue 78
_journal_name_full 'Chemical communications (Cambridge, England)'
_journal_page_first 10950
_journal_page_last 10953
_journal_paper_doi 10.1039/d4cc03613a
_journal_volume 60
_journal_year 2024
_chemical_formula_moiety 'C24 H20 Cl2 N4 O4 Ru'
_chemical_formula_sum 'C24 H20 Cl2 N4 O4 Ru'
_chemical_formula_weight 600.42
_space_group_crystal_system orthorhombic
_space_group_IT_number 48
_space_group_name_Hall '-P 2ab 2bc'
_space_group_name_H-M_alt 'P n n n :2'
_atom_sites_solution_hydrogens geom
_atom_sites_solution_primary direct
_audit_creation_date 2024-06-27
_audit_creation_method
;
Olex2 1.5
(compiled 2024.01.12 svn.r2f8d729c for OlexSys, GUI svn.r6928)
;
_audit_update_record
;
2024-07-01 deposited with the CCDC.	2024-08-30 downloaded from the CCDC.
;
_cell_angle_alpha 90
_cell_angle_beta 90
_cell_angle_gamma 90
_cell_formula_units_Z 2
_cell_length_a 9.1800(2)
_cell_length_b 10.4500(2)
_cell_length_c 12.4200(2)
_cell_measurement_reflns_used 1011
_cell_measurement_temperature 298.15
_cell_measurement_theta_max 0.845
_cell_measurement_theta_min 0.090
_cell_volume 1191.46(4)
_computing_molecular_graphics 'Olex2 1.5 (Dolomanov et al., 2009)'
_computing_publication_material 'Olex2 1.5 (Dolomanov et al., 2009)'
_computing_structure_refinement 'SHELXL 2019/3 (Sheldrick, 2015)'
_computing_structure_solution 'SHELXS  (Sheldrick, 2008)'
_diffrn_ambient_temperature 298.15
_diffrn_measured_fraction_theta_full 0.987
_diffrn_measured_fraction_theta_max 0.987
_diffrn_measurement_device_type 'MicroED - Techni G2 F20'
_diffrn_radiation_type 'electron beam'
_diffrn_radiation_wavelength 0.0251
_diffrn_reflns_av_R_equivalents 0.5750
_diffrn_reflns_av_unetI/netI 0.2478
_diffrn_reflns_Laue_measured_fraction_full 0.987
_diffrn_reflns_Laue_measured_fraction_max 0.987
_diffrn_reflns_limit_h_max 10
_diffrn_reflns_limit_h_min -10
_diffrn_reflns_limit_k_max 12
_diffrn_reflns_limit_k_min -12
_diffrn_reflns_limit_l_max 14
_diffrn_reflns_limit_l_min -14
_diffrn_reflns_number 11932
_diffrn_reflns_point_group_measured_fraction_full 0.987
_diffrn_reflns_point_group_measured_fraction_max 0.987
_diffrn_reflns_theta_full 0.845
_diffrn_reflns_theta_max 0.845
_diffrn_reflns_theta_min 0.090
_exptl_absorpt_coefficient_mu 0.000
_exptl_crystal_density_diffrn 1.674
_exptl_crystal_description powder
_exptl_crystal_F_000 214
_exptl_crystal_size_max 0.001
_exptl_crystal_size_mid 0.001
_exptl_crystal_size_min 0.001
_refine_diff_density_max 0.214
_refine_diff_density_min -0.367
_refine_diff_density_rms 0.077
_refine_ls_extinction_coef 4653(47)
_refine_ls_extinction_expression Fc^*^=kFc[1+0.001xFc^2^\l^3^/sin(2\q)]^-1/4^
_refine_ls_extinction_method 'SHELXL-2019/2 (Sheldrick 2019)'
_refine_ls_goodness_of_fit_ref 1.272
_refine_ls_hydrogen_treatment constr
_refine_ls_matrix_type full
_refine_ls_number_parameters 82
_refine_ls_number_reflns 1011
_refine_ls_number_restraints 0
_refine_ls_restrained_S_all 1.272
_refine_ls_R_factor_all 0.2986
_refine_ls_R_factor_gt 0.1895
_refine_ls_shift/su_max 0.002
_refine_ls_shift/su_mean 0.000
_refine_ls_structure_factor_coef Fsqd
_refine_ls_weighting_details 'w=1/[\s^2^(Fo^2^)+(0.2000P)^2^] where P=(Fo^2^+2Fc^2^)/3'
_refine_ls_weighting_scheme calc
_refine_ls_wR_factor_gt 0.4163
_refine_ls_wR_factor_ref 0.5053
_reflns_Friedel_coverage 0.000
_reflns_number_gt 433
_reflns_number_total 1011
_reflns_threshold_expression 'I > 2\s(I)'
_cod_data_source_file d4cc03613a2.cif
_cod_data_source_block a_hage115
_cod_depositor_comments 'Adding full bibliography for 7133640--7133644.cif.'
_cod_original_sg_symbol_H-M 'P n n n'
_cod_database_code 7133640
_shelx_shelxl_version_number 2019/3
_diffrn_oxdiff_scatteringfactors_ed 'Peng, L.M. (1999) Micron 30, 625-648'
_shelx_space_group_comment
;
The symmetry employed for this shelxl refinement is uniquely defined
by the following loop, which should always be used as a source of
symmetry information in preference to the above space-group names.
They are only intended as comments.
;
_olex2_refinement_description
;
1. Fixed Uiso
 At 1.2 times of:
  All C(H) groups
2.a Aromatic/amide H refined with riding coordinates:
 C1(H1), C3(H3), C4(H4), C5(H5), C6(H6)
;
_olex2_submission_special_instructions 'No special instructions were received'

loop_
_space_group_symop_operation_xyz
'x, y, z'
'-x+1/2, -y+1/2, z'
'x, -y+1/2, -z+1/2'
'-x+1/2, y, -z+1/2'
'-x, -y, -z'
'x-1/2, y-1/2, -z'
'-x, y-1/2, z-1/2'
'x-1/2, -y, z-1/2'

loop_
_atom_site_label
_atom_site_type_symbol
_atom_site_fract_x
_atom_site_fract_y
_atom_site_fract_z
_atom_site_U_iso_or_equiv
_atom_site_adp_type
_atom_site_occupancy
_atom_site_site_symmetry_order
_atom_site_calc_flag
_atom_site_refinement_flags_posn
_atom_site_refinement_flags_adp
_atom_site_refinement_flags_occupancy
_atom_site_disorder_assembly
_atom_site_disorder_group
Ru1 Ru -0.250000 0.750000 0.750000 0.056(2) Uani 1 4 d S T P . .
Cl1 Cl 0.0129(11) 0.750000 0.750000 0.064(3) Uani 1 2 d S T P . .
O1 O -0.012(3) 0.6415(18) 0.3439(11) 0.100(6) Uani 1 1 d . . . . .
N1 N -0.2498(18) 0.6086(13) 0.6306(9) 0.071(4) Uani 1 1 d . . . . .
C1 C -0.1767(19) 0.6171(13) 0.5414(9) 0.061(4) Uani 1 1 d . . . . .
H1 H -0.113606 0.686509 0.536223 0.073 Uiso 1 1 calc R U . . .
C2 C -0.180(2) 0.5390(14) 0.4557(10) 0.073(4) Uani 1 1 d . . . . .
C3 C -0.097(2) 0.560(2) 0.3580(11) 0.098(7) Uani 1 1 d . . . . .
H3 H -0.112749 0.503574 0.301418 0.118 Uiso 1 1 calc R U . . .
C4 C -0.280(2) 0.4289(17) 0.4657(11) 0.083(6) Uani 1 1 d . . . . .
H4 H -0.290935 0.369978 0.410197 0.099 Uiso 1 1 calc R U . . .
C5 C -0.352(2) 0.4176(19) 0.5576(11) 0.094(6) Uani 1 1 d . . . . .
H5 H -0.415090 0.348627 0.567206 0.113 Uiso 1 1 calc R U . . .
C6 C -0.337(2) 0.5034(15) 0.6363(11) 0.083(6) Uani 1 1 d . . . . .
H6 H -0.389848 0.490586 0.699358 0.100 Uiso 1 1 calc R U . . .

loop_
_atom_site_aniso_label
_atom_site_aniso_U_11
_atom_site_aniso_U_22
_atom_site_aniso_U_33
_atom_site_aniso_U_23
_atom_site_aniso_U_13
_atom_site_aniso_U_12
Ru1 0.055(4) 0.062(4) 0.050(3) 0.000 0.000 0.000
Cl1 0.065(7) 0.074(6) 0.052(4) -0.010(4) 0.000 0.000
O1 0.122(16) 0.107(12) 0.072(8) 0.002(8) 0.029(9) 0.010(12)
N1 0.080(11) 0.071(9) 0.062(7) -0.009(5) 0.005(7) -0.019(9)
C1 0.066(11) 0.054(8) 0.063(8) 0.014(6) 0.008(7) 0.013(8)
C2 0.098(13) 0.073(10) 0.049(7) 0.014(7) -0.001(7) -0.004(11)
C3 0.122(17) 0.097(13) 0.076(10) -0.016(9) 0.041(10) -0.049(14)
C4 0.093(16) 0.099(12) 0.057(8) -0.017(7) -0.024(8) -0.012(11)
C5 0.096(16) 0.117(14) 0.069(10) -0.035(10) -0.002(10) 0.006(11)
C6 0.110(16) 0.072(11) 0.068(9) -0.005(8) 0.004(8) 0.005(11)

loop_
_atom_type_symbol
_atom_type_description
_atom_type_scat_dispersion_real
_atom_type_scat_dispersion_imag
_atom_type_scat_source
C C 0.0000 0.0000 'International Tables Vol C Tables 4.2.6.8 and 6.1.1.4'
H H 0.0000 0.0000 'International Tables Vol C Tables 4.2.6.8 and 6.1.1.4'
Cl Cl 0.0000 0.0000 'International Tables Vol C Tables 4.2.6.8 and 6.1.1.4'
N N 0.0000 0.0000 'International Tables Vol C Tables 4.2.6.8 and 6.1.1.4'
O O 0.0000 0.0000 'International Tables Vol C Tables 4.2.6.8 and 6.1.1.4'
Ru Ru 0.0000 0.0000 'International Tables Vol C Tables 4.2.6.8 and 6.1.1.4'

loop_
_geom_angle_atom_site_label_1
_geom_angle_atom_site_label_2
_geom_angle_atom_site_label_3
_geom_angle
_geom_angle_site_symmetry_1
_geom_angle_site_symmetry_3
_geom_angle_publ_flag
Cl1 Ru1 Cl1 180.0 . 2_465 ?
N1 Ru1 Cl1 90.1(5) 2_465 . ?
N1 Ru1 Cl1 90.1(5) 3_566 2_465 ?
N1 Ru1 Cl1 89.9(5) . . ?
N1 Ru1 Cl1 90.1(5) . 2_465 ?
N1 Ru1 Cl1 89.9(5) 3_566 . ?
N1 Ru1 Cl1 89.9(5) 4_456 2_465 ?
N1 Ru1 Cl1 89.9(5) 2_465 2_465 ?
N1 Ru1 Cl1 90.1(5) 4_456 . ?
N1 Ru1 N1 89.8(7) 3_566 4_456 ?
N1 Ru1 N1 179.9(9) 4_456 2_465 ?
N1 Ru1 N1 179.9(9) . 3_566 ?
N1 Ru1 N1 90.2(7) . 4_456 ?
N1 Ru1 N1 90.2(7) 3_566 2_465 ?
N1 Ru1 N1 89.8(7) . 2_465 ?
C1 N1 Ru1 123.8(11) . . ?
C1 N1 C6 113.9(13) . . ?
C6 N1 Ru1 122.1(10) . . ?
N1 C1 H1 115.7 . . ?
N1 C1 C2 128.5(16) . . ?
C2 C1 H1 115.7 . . ?
C1 C2 C3 123.9(16) . . ?
C1 C2 C4 115.0(14) . . ?
C3 C2 C4 121.1(13) . . ?
O1 C3 C2 126.1(16) . . ?
O1 C3 H3 117.0 . . ?
C2 C3 H3 117.0 . . ?
C2 C4 H4 121.5 . . ?
C5 C4 C2 117.0(14) . . ?
C5 C4 H4 121.5 . . ?
C4 C5 H5 119.4 . . ?
C4 C5 C6 121.2(19) . . ?
C6 C5 H5 119.4 . . ?
N1 C6 H6 117.8 . . ?
C5 C6 N1 124.4(16) . . ?
C5 C6 H6 117.8 . . ?

loop_
_geom_bond_atom_site_label_1
_geom_bond_atom_site_label_2
_geom_bond_distance
_geom_bond_site_symmetry_2
_geom_bond_publ_flag
Ru1 Cl1 2.414(11) 2_465 ?
Ru1 Cl1 2.414(11) . ?
Ru1 N1 2.094(12) . ?
Ru1 N1 2.094(12) 3_566 ?
Ru1 N1 2.094(12) 4_456 ?
Ru1 N1 2.094(12) 2_465 ?
O1 C3 1.17(2) . ?
N1 C1 1.298(18) . ?
N1 C6 1.36(2) . ?
C1 H1 0.9300 . ?
C1 C2 1.342(17) . ?
C2 C3 1.45(2) . ?
C2 C4 1.47(2) . ?
C3 H3 0.9300 . ?
C4 H4 0.9300 . ?
C4 C5 1.33(2) . ?
C5 H5 0.9300 . ?
C5 C6 1.33(2) . ?
C6 H6 0.9300 . ?

loop_
_geom_torsion_atom_site_label_1
_geom_torsion_atom_site_label_2
_geom_torsion_atom_site_label_3
_geom_torsion_atom_site_label_4
_geom_torsion
_geom_torsion_site_symmetry_1
_geom_torsion_site_symmetry_2
_geom_torsion_site_symmetry_3
_geom_torsion_site_symmetry_4
_geom_torsion_publ_flag
Ru1 N1 C1 C2 -172.7(14) . . . . ?
Ru1 N1 C6 C5 172.7(15) . . . . ?
N1 C1 C2 C3 177.8(18) . . . . ?
N1 C1 C2 C4 -1(2) . . . . ?
C1 N1 C6 C5 -2(3) . . . . ?
C1 C2 C3 O1 5(3) . . . . ?
C1 C2 C4 C5 -1(2) . . . . ?
C2 C4 C5 C6 1(3) . . . . ?
C3 C2 C4 C5 -179.4(16) . . . . ?
C4 C2 C3 O1 -177(2) . . . . ?
C4 C5 C6 N1 1(3) . . . . ?
C6 N1 C1 C2 2(2) . . . . ?
